data_1529249
loop_
_publ_author_name
'Diaba, Fa\"iza'
'Montiel, Juan A.'
'Serban, Georgeta'
'Bonjoch, Josep'

_publ_section_title
;
 Synthesis of Normorphans through an Efficient Intramolecular
 Carbamoylation of Ketones.
;
_journal_issue 15
_journal_name_full 'Organic letters'
_journal_page_first 3860
_journal_page_last 3863
_journal_paper_doi 10.1021/acs.orglett.5b01832
_journal_volume 17
_journal_year 2015
_chemical_formula_moiety 'C13 H18 N2 O4'
_chemical_formula_sum 'C13 H18 N2 O4'
_chemical_formula_weight 266.29
_chemical_name_systematic
;
 ?
;
_space_group_crystal_system monoclinic
_space_group_IT_number 14
_space_group_name_Hall '-P 2yn'
_space_group_name_H-M_alt 'P 1 21/n 1'
_symmetry_space_group_name_Hall '-P 2yn'
_symmetry_space_group_name_H-M 'P 1 21/n 1'
_atom_sites_solution_hydrogens geom
_audit_creation_method SHELXL-97
_cell_angle_alpha 90
_cell_angle_beta 104.1660(10)
_cell_angle_gamma 90
_cell_formula_units_Z 4
_cell_length_a 9.4119(2)
_cell_length_b 7.6136(2)
_cell_length_c 18.3824(5)
_cell_measurement_reflns_used 3554
_cell_measurement_temperature 100(2)
_cell_measurement_theta_max 30.47
_cell_measurement_theta_min 3.48
_cell_volume 1277.20(6)
_computing_cell_refinement 'Bruker SAINT'
_computing_data_collection 'Bruker APEX2'
_computing_data_reduction 'Bruker SAINT'
_computing_molecular_graphics 'Bruker SHELXTL'
_computing_publication_material 'Bruker SHELXTL'
_computing_structure_refinement 'SHELXL-97 (Sheldrick 2008)'
_computing_structure_solution 'SHELXS-97 (Sheldrick 2008)'
_diffrn_ambient_temperature 100(2)
_diffrn_measured_fraction_theta_full 0.601
_diffrn_measured_fraction_theta_max 0.635
_diffrn_measurement_device_type 'D Venture'
_diffrn_measurement_method '\f and \w scans'
_diffrn_radiation_type MoK\a
_diffrn_radiation_wavelength 0.71073
_diffrn_reflns_av_R_equivalents 0.0372
_diffrn_reflns_av_unetI/netI 0.1171
_diffrn_reflns_laue_measured_fraction_full 0.601
_diffrn_reflns_laue_measured_fraction_max 0.635
_diffrn_reflns_limit_h_max 12
_diffrn_reflns_limit_h_min -13
_diffrn_reflns_limit_k_max 9
_diffrn_reflns_limit_k_min -10
_diffrn_reflns_limit_l_max 26
_diffrn_reflns_limit_l_min -20
_diffrn_reflns_number 3200
_diffrn_reflns_point_group_measured_fraction_full 0.601
_diffrn_reflns_point_group_measured_fraction_max 0.635
_diffrn_reflns_theta_full 25.000
_diffrn_reflns_theta_max 30.513
_diffrn_reflns_theta_min 2.285
_diffrn_source microfocus
_exptl_absorpt_coefficient_mu 0.103
_exptl_absorpt_correction_T_max 0.7461
_exptl_absorpt_correction_T_min 0.4606
_exptl_absorpt_correction_type multi-scan
_exptl_absorpt_process_details sadabs
_exptl_crystal_colour yellow
_exptl_crystal_density_diffrn 1.385
_exptl_crystal_description prism
_exptl_crystal_F_000 568
_exptl_crystal_size_max 0.336
_exptl_crystal_size_mid 0.206
_exptl_crystal_size_min 0.178
_refine_diff_density_max 0.284
_refine_diff_density_min -0.293
_refine_diff_density_rms 0.080
_refine_ls_extinction_method none
_refine_ls_goodness_of_fit_ref 0.895
_refine_ls_hydrogen_treatment constr
_refine_ls_matrix_type full
_refine_ls_number_parameters 174
_refine_ls_number_reflns 2481
_refine_ls_number_restraints 0
_refine_ls_restrained_S_all 0.895
_refine_ls_R_factor_all 0.0905
_refine_ls_R_factor_gt 0.0568
_refine_ls_shift/su_max 0.000
_refine_ls_shift/su_mean 0.000
_refine_ls_structure_factor_coef Fsqd
_refine_ls_weighting_details
;
 w=1/[\s^2^(Fo^2^)+(0.0108P)^2^]
 where P=(Fo^2^+2Fc^2^)/3
;
_refine_ls_weighting_scheme calc
_refine_ls_wR_factor_gt 0.1220
_refine_ls_wR_factor_ref 0.1328
_reflns_Friedel_coverage 0.000
_reflns_number_gt 1542
_reflns_number_total 2481
_reflns_threshold_expression 'I > 2\s(I)'
_cod_data_source_file ol5b01832_si_002.cif
_cod_data_source_block mo_D43TB103_0m_a
_cod_depositor_comments 'Adding full bibliography for 1529249--1529250.cif.'
_cod_database_code 1529249
_shelx_space_group_comment
;
The symmetry employed for this shelxl refinement is uniquely defined
by the following loop, which should always be used as a source of
symmetry information in preference to the above space-group names.
They are only intended as comments.
;

loop_
_space_group_symop_operation_xyz
'x, y, z'
'-x+1/2, y+1/2, -z+1/2'
'-x, -y, -z'
'x-1/2, -y-1/2, z-1/2'

loop_
_atom_site_label
_atom_site_type_symbol
_atom_site_fract_x
_atom_site_fract_y
_atom_site_fract_z
_atom_site_U_iso_or_equiv
_atom_site_adp_type
_atom_site_occupancy
_atom_site_site_symmetry_order
_atom_site_calc_flag
_atom_site_refinement_flags_posn
_atom_site_refinement_flags_adp
O1 O 0.07845(19) 0.9039(2) 0.42285(11) 0.0289(5) Uani 1 1 d . .
O2 O 0.4468(2) 1.1574(2) 0.41133(12) 0.0324(5) Uani 1 1 d . .
O3 O 1.00837(17) 0.5308(2) 0.31966(10) 0.0243(4) Uani 1 1 d . .
O4 O 0.90234(17) 0.4414(2) 0.41118(9) 0.0216(4) Uani 1 1 d . .
N1 N 0.49874(19) 0.8704(2) 0.38645(11) 0.0165(4) Uani 1 1 d . .
N2 N 0.8056(2) 0.6683(3) 0.33707(12) 0.0214(5) Uani 1 1 d . .
C1 C 0.3682(2) 0.5984(3) 0.40515(12) 0.0170(5) Uani 1 1 d . .
H1A H 0.4550 0.5454 0.4397 0.020 Uiso 1 1 calc R U
H1B H 0.3065 0.5019 0.3783 0.020 Uiso 1 1 calc R U
C2 C 0.2802(2) 0.7050(3) 0.45080(12) 0.0191(5) Uani 1 1 d . .
H2A H 0.2128 0.6240 0.4680 0.023 Uiso 1 1 calc R U
H2B H 0.3495 0.7523 0.4960 0.023 Uiso 1 1 calc R U
C3 C 0.1923(2) 0.8547(3) 0.40955(13) 0.0203(5) Uani 1 1 d . .
C4 C 0.2548(2) 0.9465(3) 0.35038(13) 0.0178(5) Uani 1 1 d . .
H4 H 0.1897 1.0421 0.3236 0.021 Uiso 1 1 calc R U
C5 C 0.2850(2) 0.8020(3) 0.29648(12) 0.0167(4) Uani 1 1 d . .
H5A H 0.2018 0.7193 0.2814 0.020 Uiso 1 1 calc R U
H5B H 0.3083 0.8527 0.2512 0.020 Uiso 1 1 calc R U
C6 C 0.4182(2) 0.7158(3) 0.34817(12) 0.0157(5) Uani 1 1 d . .
C7 C 0.5341(2) 0.6289(3) 0.31452(13) 0.0187(5) Uani 1 1 d . .
H7A H 0.5314 0.6775 0.2642 0.022 Uiso 1 1 calc R U
H7B H 0.5191 0.5003 0.3103 0.022 Uiso 1 1 calc R U
C8 C 0.6802(2) 0.6737(3) 0.37077(13) 0.0191(5) Uani 1 1 d . .
H8 H 0.6969 0.5851 0.4121 0.023 Uiso 1 1 calc R U
C9 C 0.6578(3) 0.8562(3) 0.40467(16) 0.0271(6) Uani 1 1 d . .
H9A H 0.6998 0.8585 0.4596 0.033 Uiso 1 1 calc R U
H9B H 0.7021 0.9515 0.3809 0.033 Uiso 1 1 calc R U
C10 C 0.4108(3) 1.0105(3) 0.38654(14) 0.0221(5) Uani 1 1 d . .
C11 C 0.8105(3) 0.7911(4) 0.27675(16) 0.0331(7) Uani 1 1 d . .
H11A H 0.8206 0.7256 0.2324 0.050 Uiso 1 1 calc R U
H11B H 0.8944 0.8702 0.2931 0.050 Uiso 1 1 calc R U
H11C H 0.7198 0.8600 0.2643 0.050 Uiso 1 1 calc R U
C12 C 0.9129(2) 0.5463(3) 0.35380(13) 0.0171(5) Uani 1 1 d . .
C13 C 1.0019(3) 0.2946(3) 0.42472(15) 0.0275(6) Uani 1 1 d . .
H13A H 0.9795 0.2157 0.3813 0.041 Uiso 1 1 calc R U
H13B H 0.9912 0.2308 0.4694 0.041 Uiso 1 1 calc R U
H13C H 1.1028 0.3374 0.4327 0.041 Uiso 1 1 calc R U

loop_
_atom_site_aniso_label
_atom_site_aniso_U_11
_atom_site_aniso_U_22
_atom_site_aniso_U_33
_atom_site_aniso_U_23
_atom_site_aniso_U_13
_atom_site_aniso_U_12
O1 0.0274(10) 0.0272(9) 0.0336(10) 0.0007(8) 0.0105(10) 0.0112(7)
O2 0.0295(11) 0.0158(8) 0.0428(11) -0.0069(8) -0.0088(11) -0.0003(8)
O3 0.0150(8) 0.0340(9) 0.0235(8) 0.0018(8) 0.0038(8) -0.0014(7)
O4 0.0218(9) 0.0216(8) 0.0219(8) 0.0057(7) 0.0066(8) 0.0084(6)
N1 0.0121(9) 0.0148(9) 0.0174(9) -0.0017(7) -0.0061(9) 0.0017(7)
N2 0.0136(10) 0.0241(10) 0.0251(10) 0.0086(9) 0.0018(9) 0.0021(8)
C1 0.0169(11) 0.0143(10) 0.0176(10) 0.0023(8) 0.0000(10) 0.0025(8)
C2 0.0211(12) 0.0201(10) 0.0146(9) 0.0015(9) 0.0017(10) 0.0036(9)
C3 0.0243(12) 0.0170(10) 0.0189(10) -0.0041(9) 0.0041(11) 0.0001(9)
C4 0.0177(12) 0.0135(10) 0.0188(10) 0.0035(9) -0.0022(11) 0.0058(8)
C5 0.0140(10) 0.0199(10) 0.0136(9) 0.0001(9) -0.0016(9) -0.0004(8)
C6 0.0162(11) 0.0131(9) 0.0163(10) 0.0011(9) 0.0014(10) 0.0009(8)
C7 0.0138(11) 0.0205(11) 0.0200(11) -0.0034(9) 0.0008(10) 0.0014(9)
C8 0.0145(11) 0.0194(10) 0.0217(11) 0.0001(9) 0.0013(11) 0.0016(8)
C9 0.0146(12) 0.0247(12) 0.0349(15) -0.0074(11) -0.0080(13) 0.0012(10)
C10 0.0224(13) 0.0159(11) 0.0250(12) 0.0002(10) 0.0000(12) 0.0017(9)
C11 0.0215(14) 0.0382(15) 0.0368(14) 0.0223(13) 0.0016(14) 0.0052(11)
C12 0.0131(11) 0.0180(10) 0.0173(10) 0.0013(9) -0.0015(10) -0.0020(8)
C13 0.0308(15) 0.0224(12) 0.0310(13) 0.0063(11) 0.0106(14) 0.0117(10)

loop_
_atom_type_symbol
_atom_type_description
_atom_type_scat_dispersion_real
_atom_type_scat_dispersion_imag
_atom_type_scat_source
C C 0.0033 0.0016 'International Tables Vol C Tables 4.2.6.8 and 6.1.1.4'
H H 0.0000 0.0000 'International Tables Vol C Tables 4.2.6.8 and 6.1.1.4'
N N 0.0061 0.0033 'International Tables Vol C Tables 4.2.6.8 and 6.1.1.4'
O O 0.0106 0.0060 'International Tables Vol C Tables 4.2.6.8 and 6.1.1.4'

loop_
_geom_angle_atom_site_label_1
_geom_angle_atom_site_label_2
_geom_angle_atom_site_label_3
_geom_angle
C12 O4 C13 115.21(14)
C10 N1 C9 130.9(2)
C10 N1 C6 112.70(19)
C9 N1 C6 115.32(16)
C12 N2 C11 116.91(15)
C12 N2 C8 124.00(18)
C11 N2 C8 118.85(19)
C6 C1 C2 111.04(16)
C6 C1 H1A 109.4
C2 C1 H1A 109.4
C6 C1 H1B 109.4
C2 C1 H1B 109.4
H1A C1 H1B 108.0
C3 C2 C1 115.29(17)
C3 C2 H2A 108.5
C1 C2 H2A 108.5
C3 C2 H2B 108.5
C1 C2 H2B 108.5
H2A C2 H2B 107.5
O1 C3 C2 122.49(19)
O1 C3 C4 121.0(2)
C2 C3 C4 116.51(15)
C3 C4 C10 109.35(19)
C3 C4 C5 107.03(16)
C10 C4 C5 101.32(15)
C3 C4 H4 112.8
C10 C4 H4 112.8
C5 C4 H4 112.8
C6 C5 C4 99.12(17)
C6 C5 H5A 111.9
C4 C5 H5A 111.9
C6 C5 H5B 111.9
C4 C5 H5B 111.9
H5A C5 H5B 109.6
N1 C6 C5 101.59(17)
N1 C6 C7 101.73(15)
C5 C6 C7 119.57(17)
N1 C6 C1 110.19(16)
C5 C6 C1 109.44(16)
C7 C6 C1 113.09(17)
C6 C7 C8 103.88(17)
C6 C7 H7A 111.0
C8 C7 H7A 111.0
C6 C7 H7B 111.0
C8 C7 H7B 111.0
H7A C7 H7B 109.0
N2 C8 C7 112.92(18)
N2 C8 C9 113.38(18)
C7 C8 C9 106.25(18)
N2 C8 H8 108.0
C7 C8 H8 108.0
C9 C8 H8 108.0
N1 C9 C8 101.92(19)
N1 C9 H9A 111.4
C8 C9 H9A 111.4
N1 C9 H9B 111.4
C8 C9 H9B 111.4
H9A C9 H9B 109.2
O2 C10 N1 127.5(2)
O2 C10 C4 126.8(2)
N1 C10 C4 105.68(19)
N2 C11 H11A 109.5
N2 C11 H11B 109.5
H11A C11 H11B 109.5
N2 C11 H11C 109.5
H11A C11 H11C 109.5
H11B C11 H11C 109.5
O3 C12 O4 123.4(2)
O3 C12 N2 123.5(2)
O4 C12 N2 113.06(14)
O4 C13 H13A 109.5
O4 C13 H13B 109.5
H13A C13 H13B 109.5
O4 C13 H13C 109.5
H13A C13 H13C 109.5
H13B C13 H13C 109.5

loop_
_geom_bond_atom_site_label_1
_geom_bond_atom_site_label_2
_geom_bond_distance
O1 C3 1.215(2)
O2 C10 1.224(3)
O3 C12 1.221(2)
O4 C12 1.346(3)
O4 C13 1.440(3)
N1 C10 1.351(3)
N1 C9 1.456(3)
N1 C6 1.481(3)
N2 C12 1.351(3)
N2 C11 1.460(3)
N2 C8 1.462(2)
C1 C6 1.536(2)
C1 C2 1.545(2)
C1 H1A 0.9900
C1 H1B 0.9900
C2 C3 1.501(3)
C2 H2A 0.9900
C2 H2B 0.9900
C3 C4 1.527(3)
C4 C10 1.535(3)
C4 C5 1.553(3)
C4 H4 1.0000
C5 C6 1.525(3)
C5 H5A 0.9900
C5 H5B 0.9900
C6 C7 1.529(2)
C7 C8 1.543(3)
C7 H7A 0.9900
C7 H7B 0.9900
C8 C9 1.558(3)
C8 H8 1.0000
C9 H9A 0.9900
C9 H9B 0.9900
C11 H11A 0.9800
C11 H11B 0.9800
C11 H11C 0.9800
C13 H13A 0.9800
C13 H13B 0.9800
C13 H13C 0.9800
